data_4327732
loop_
_publ_author_name
'T. Arumuganathan'
'Manuel Volpe'
'Bastian Harum'
'Dietmar Wurm'
'Ferdinand Belaj'
'Nadia C. M\"osch-Zanetti'

_publ_contact_author_address
; Institute of Chemistry,
  Karl-Franzens University Graz,
  Schubertstr. 1,
  A-8010 Graz,
  Austria
;
_publ_contact_author_email ferdinand.belaj@uni-graz.at
_publ_contact_author_fax 43(316)3809835
_publ_contact_author_name 'Ferdinand Belaj'
_publ_contact_author_phone 43(316)3805288
_publ_section_title
;
 Unusual Nonoctahedral Geometry with Molybdenum Oxoimido Complexes
 Containing \h2-Pyrazolate Ligands
;
_journal_name_full 'Inorganic Chemistry'
_journal_page_first 150
_journal_page_last 156
_journal_paper_doi 10.1021/ic201308g
_journal_volume 51
_journal_year 2012
_chemical_formula_moiety 'C12 H22 N2'
_chemical_formula_sum 'C12 H22 N2'
_chemical_formula_weight 194.32
_chemical_name_systematic ' 3,5-bis(1,1-dimethylethyl)-4-methyl-1H-pyrazole'
_space_group_IT_number 14
_symmetry_cell_setting monoclinic
_symmetry_space_group_name_Hall '-P 2ybc'
_symmetry_space_group_name_H-M 'P 1 21/c 1'
_atom_sites_solution_hydrogens geom
_atom_sites_solution_primary direct
_atom_sites_solution_secondary difmap
_audit_creation_method 'manual edited SHELXL-97 .cif file'
_cell_angle_alpha 90.00
_cell_angle_beta 109.362(2)
_cell_angle_gamma 90.00
_cell_formula_units_Z 4
_cell_length_a 10.6483(7)
_cell_length_b 9.8530(6)
_cell_length_c 12.2114(9)
_cell_measurement_reflns_used 2400
_cell_measurement_temperature 100(2)
_cell_measurement_theta_max 28.35
_cell_measurement_theta_min 2.90
_cell_volume 1208.73(14)
_computing_cell_refinement 'Bruker SAINT'
_computing_data_collection 'Bruker APEX2'
_computing_data_reduction 'Bruker SAINT'
_computing_molecular_graphics 'modified ORTEP (Johnson, 1965)'
_computing_publication_material 'SHELXL-97 (Sheldrick, 2008)'
_computing_structure_refinement 'SHELXL-97 (Sheldrick, 2008)'
_computing_structure_solution 'SHELXS-97 (Sheldrick, 2008)'
_diffrn_ambient_temperature 100(2)
_diffrn_measured_fraction_theta_full 0.997
_diffrn_measured_fraction_theta_max 0.997
_diffrn_measurement_device_type 'Bruker APEX-II CCD'
_diffrn_measurement_method '\f and \w scans'
_diffrn_radiation_monochromator graphite
_diffrn_radiation_source 'fine-focus sealed tube'
_diffrn_radiation_type MoK\a
_diffrn_radiation_wavelength 0.71073
_diffrn_reflns_av_R_equivalents 0.0219
_diffrn_reflns_av_sigmaI/netI 0.0323
_diffrn_reflns_limit_h_max 11
_diffrn_reflns_limit_h_min -14
_diffrn_reflns_limit_k_max 8
_diffrn_reflns_limit_k_min -12
_diffrn_reflns_limit_l_max 16
_diffrn_reflns_limit_l_min -7
_diffrn_reflns_number 6367
_diffrn_reflns_theta_full 28.00
_diffrn_reflns_theta_max 28.00
_diffrn_reflns_theta_min 2.03
_diffrn_standards_number 0
_exptl_absorpt_coefficient_mu 0.063
_exptl_absorpt_correction_T_max 1.000
_exptl_absorpt_correction_T_min 0.763
_exptl_absorpt_correction_type multi-scan
_exptl_absorpt_process_details 'Bruker SADABS'
_exptl_crystal_colour colourless
_exptl_crystal_density_diffrn 1.068
_exptl_crystal_description block
_exptl_crystal_F_000 432
_exptl_crystal_size_max 0.18
_exptl_crystal_size_mid 0.16
_exptl_crystal_size_min 0.10
_refine_diff_density_max 0.291
_refine_diff_density_min -0.207
_refine_diff_density_rms 0.039
_refine_ls_extinction_method none
_refine_ls_goodness_of_fit_ref 1.031
_refine_ls_hydrogen_treatment mixed
_refine_ls_matrix_type full
_refine_ls_number_parameters 149
_refine_ls_number_reflns 2904
_refine_ls_number_restraints 2
_refine_ls_restrained_S_all 1.030
_refine_ls_R_factor_all 0.0575
_refine_ls_R_factor_gt 0.0425
_refine_ls_shift/su_max 0.000
_refine_ls_shift/su_mean 0.000
_refine_ls_structure_factor_coef Fsqd
_refine_ls_weighting_details 'calc w=1/[\s^2^(Fo^2^)+(0.0516P)^2^+0.3634P] where P=(Fo^2^+2Fc^2^)/3'
_refine_ls_weighting_scheme calc
_refine_ls_wR_factor_gt 0.1037
_refine_ls_wR_factor_ref 0.1128
_reflns_number_gt 2304
_reflns_number_total 2904
_reflns_threshold_expression >2sigma(I)
_cod_data_source_file ic201308g_si_002_1.cif
_cod_data_source_block Mo173B
_cod_original_sg_symbol_H-M 'P 21/c'
_cod_database_code 4327732

loop_
_symmetry_equiv_pos_as_xyz
'x, y, z'
'-x, y+1/2, -z+1/2'
'-x, -y, -z'
'x, -y-1/2, z-1/2'

loop_
_atom_site_label
_atom_site_type_symbol
_atom_site_fract_x
_atom_site_fract_y
_atom_site_fract_z
_atom_site_U_iso_or_equiv
_atom_site_adp_type
_atom_site_occupancy
_atom_site_symmetry_multiplicity
_atom_site_calc_flag
_atom_site_refinement_flags
N1 N 0.50221(9) 0.35775(10) 0.56395(8) 0.0180(2) Uani 1 1 d D
H1 H 0.4337(11) 0.4076(15) 0.5242(14) 0.014(4) Uiso 0.70(2) 1 d PD
N2 N 0.62584(9) 0.40152(10) 0.57263(8) 0.0177(2) Uani 1 1 d D
H2 H 0.624(4) 0.4850(16) 0.547(4) 0.014(4) Uiso 0.30(2) 1 d PD
C3 C 0.71171(11) 0.31349(11) 0.64220(9) 0.0153(2) Uani 1 1 d .
C4 C 0.64120(11) 0.21160(12) 0.67886(10) 0.0176(2) Uani 1 1 d .
C5 C 0.50710(11) 0.24354(11) 0.62598(9) 0.0156(2) Uani 1 1 d .
C30 C 0.86082(11) 0.32969(12) 0.66833(10) 0.0180(2) Uani 1 1 d .
C31 C 0.93188(12) 0.34820(14) 0.79930(11) 0.0252(3) Uani 1 1 d .
H311 H 0.8953 0.4276 0.8265 0.036(2) Uiso 1 1 calc R
H312 H 1.0273 0.3616 0.8143 0.036(2) Uiso 1 1 calc R
H313 H 0.9184 0.2672 0.8406 0.036(2) Uiso 1 1 calc R
C32 C 0.91530(13) 0.20329(14) 0.62614(13) 0.0290(3) Uani 1 1 d .
H321 H 0.8959 0.1227 0.6647 0.037(3) Uiso 1 1 calc R
H322 H 1.0118 0.2123 0.6447 0.037(3) Uiso 1 1 calc R
H323 H 0.8730 0.1942 0.5420 0.037(3) Uiso 1 1 calc R
C33 C 0.89100(12) 0.45368(13) 0.60636(11) 0.0250(3) Uani 1 1 d .
H331 H 0.8459 0.4445 0.5226 0.033(2) Uiso 1 1 calc R
H332 H 0.9873 0.4604 0.6224 0.033(2) Uiso 1 1 calc R
H333 H 0.8593 0.5357 0.6343 0.033(2) Uiso 1 1 calc R
C41 C 0.69793(13) 0.09305(14) 0.75711(13) 0.0324(3) Uani 1 1 d .
H411 H 0.6396 0.0709 0.8020 0.068(4) Uiso 1 1 calc R
H412 H 0.7867 0.1165 0.8102 0.068(4) Uiso 1 1 calc R
H413 H 0.7045 0.0145 0.7101 0.068(4) Uiso 1 1 calc R
C50 C 0.38179(11) 0.17310(12) 0.62958(10) 0.0186(3) Uani 1 1 d .
C51 C 0.37185(13) 0.18553(13) 0.75140(11) 0.0249(3) Uani 1 1 d .
H511 H 0.4499 0.1432 0.8078 0.036(2) Uiso 1 1 calc R
H512 H 0.2910 0.1397 0.7535 0.036(2) Uiso 1 1 calc R
H513 H 0.3683 0.2816 0.7708 0.036(2) Uiso 1 1 calc R
C52 C 0.38308(14) 0.02290(14) 0.59759(14) 0.0351(4) Uani 1 1 d .
H521 H 0.3901 0.0151 0.5198 0.044(3) Uiso 1 1 calc R
H522 H 0.3005 -0.0203 0.5985 0.044(3) Uiso 1 1 calc R
H523 H 0.4594 -0.0221 0.6540 0.044(3) Uiso 1 1 calc R
C53 C 0.25886(12) 0.24017(16) 0.54354(12) 0.0319(3) Uani 1 1 d .
H531 H 0.2535 0.3348 0.5663 0.041(3) Uiso 1 1 calc R
H532 H 0.1788 0.1914 0.5438 0.041(3) Uiso 1 1 calc R
H533 H 0.2656 0.2373 0.4655 0.041(3) Uiso 1 1 calc R

loop_
_atom_site_aniso_label
_atom_site_aniso_U_11
_atom_site_aniso_U_22
_atom_site_aniso_U_33
_atom_site_aniso_U_23
_atom_site_aniso_U_13
_atom_site_aniso_U_12
N1 0.0179(5) 0.0176(5) 0.0176(5) 0.0036(4) 0.0047(4) 0.0003(4)
N2 0.0167(5) 0.0176(5) 0.0176(5) 0.0022(4) 0.0039(4) 0.0011(4)
C3 0.0155(5) 0.0156(5) 0.0138(5) -0.0001(4) 0.0037(4) 0.0006(4)
C4 0.0171(5) 0.0176(6) 0.0171(5) 0.0029(4) 0.0044(4) -0.0002(4)
C5 0.0181(5) 0.0157(5) 0.0134(5) 0.0007(4) 0.0060(4) -0.0015(4)
C30 0.0146(5) 0.0202(6) 0.0189(5) 0.0013(4) 0.0052(4) -0.0008(4)
C31 0.0180(6) 0.0327(7) 0.0212(6) 0.0022(5) 0.0015(5) -0.0027(5)
C32 0.0248(6) 0.0283(7) 0.0389(8) -0.0028(6) 0.0171(6) 0.0027(5)
C33 0.0206(6) 0.0287(7) 0.0260(6) 0.0037(5) 0.0082(5) -0.0055(5)
C41 0.0250(7) 0.0286(7) 0.0384(8) 0.0182(6) 0.0037(6) -0.0006(5)
C50 0.0172(5) 0.0206(6) 0.0194(5) 0.0009(4) 0.0077(4) -0.0036(4)
C51 0.0282(6) 0.0281(7) 0.0219(6) 0.0021(5) 0.0129(5) -0.0037(5)
C52 0.0311(7) 0.0275(7) 0.0544(9) -0.0139(6) 0.0246(7) -0.0126(6)
C53 0.0164(6) 0.0509(9) 0.0269(7) 0.0099(6) 0.0049(5) -0.0042(6)

loop_
_atom_type_symbol
_atom_type_description
_atom_type_scat_dispersion_real
_atom_type_scat_dispersion_imag
_atom_type_scat_source
C C 0.0033 0.0016 'International Tables Vol C Tables 4.2.6.8 and 6.1.1.4'
H H 0.0000 0.0000 'International Tables Vol C Tables 4.2.6.8 and 6.1.1.4'
N N 0.0061 0.0033 'International Tables Vol C Tables 4.2.6.8 and 6.1.1.4'

loop_
_geom_angle_atom_site_label_1
_geom_angle_atom_site_label_2
_geom_angle_atom_site_label_3
_geom_angle
C5 N1 N2 111.47(9)
C5 N1 H1 130.3(12)
N2 N1 H1 118.1(12)
C3 N2 N1 106.54(9)
C3 N2 H2 140(3)
N1 N2 H2 111(3)
N2 C3 C4 109.78(10)
N2 C3 C30 120.71(10)
C4 C3 C30 129.48(10)
C5 C4 C3 105.26(10)
C5 C4 C41 127.15(10)
C3 C4 C41 127.59(10)
N1 C5 C4 106.96(10)
N1 C5 C50 121.84(10)
C4 C5 C50 131.20(10)
C3 C30 C33 110.91(9)
C3 C30 C32 109.22(10)
C33 C30 C32 108.55(10)
C3 C30 C31 110.51(10)
C33 C30 C31 108.00(10)
C32 C30 C31 109.61(10)
C30 C31 H311 109.5
C30 C31 H312 109.5
H311 C31 H312 109.5
C30 C31 H313 109.5
H311 C31 H313 109.5
H312 C31 H313 109.5
C30 C32 H321 109.5
C30 C32 H322 109.5
H321 C32 H322 109.5
C30 C32 H323 109.5
H321 C32 H323 109.5
H322 C32 H323 109.5
C30 C33 H331 109.5
C30 C33 H332 109.5
H331 C33 H332 109.5
C30 C33 H333 109.5
H331 C33 H333 109.5
H332 C33 H333 109.5
C4 C41 H411 109.5
C4 C41 H412 109.5
H411 C41 H412 109.5
C4 C41 H413 109.5
H411 C41 H413 109.5
H412 C41 H413 109.5
C5 C50 C53 110.05(10)
C5 C50 C51 109.65(10)
C53 C50 C51 108.28(10)
C5 C50 C52 110.62(10)
C53 C50 C52 108.66(11)
C51 C50 C52 109.54(10)
C50 C51 H511 109.5
C50 C51 H512 109.5
H511 C51 H512 109.5
C50 C51 H513 109.5
H511 C51 H513 109.5
H512 C51 H513 109.5
C50 C52 H521 109.5
C50 C52 H522 109.5
H521 C52 H522 109.5
C50 C52 H523 109.5
H521 C52 H523 109.5
H522 C52 H523 109.5
C50 C53 H531 109.5
C50 C53 H532 109.5
H531 C53 H532 109.5
C50 C53 H533 109.5
H531 C53 H533 109.5
H532 C53 H533 109.5

loop_
_geom_bond_atom_site_label_1
_geom_bond_atom_site_label_2
_geom_bond_distance
N1 C5 1.3478(15)
N1 N2 1.3556(13)
N1 H1 0.88
N2 C3 1.3398(14)
N2 H2 0.88
C3 C4 1.4124(16)
C3 C30 1.5206(15)
C4 C5 1.3942(15)
C4 C41 1.5032(16)
C5 C50 1.5175(15)
C30 C33 1.5263(17)
C30 C32 1.5334(17)
C30 C31 1.5366(17)
C31 H311 0.98
C31 H312 0.98
C31 H313 0.98
C32 H321 0.98
C32 H322 0.98
C32 H323 0.98
C33 H331 0.98
C33 H332 0.98
C33 H333 0.98
C41 H411 0.98
C41 H412 0.98
C41 H413 0.98
C50 C53 1.5304(17)
C50 C51 1.5308(17)
C50 C52 1.5319(18)
C51 H511 0.98
C51 H512 0.98
C51 H513 0.98
C52 H521 0.98
C52 H522 0.98
C52 H523 0.98
C53 H531 0.98
C53 H532 0.98
C53 H533 0.98

loop_
_geom_hbond_atom_site_label_D
_geom_hbond_atom_site_label_H
_geom_hbond_atom_site_label_A
_geom_hbond_distance_DH
_geom_hbond_distance_HA
_geom_hbond_distance_DA
_geom_hbond_angle_DHA
_geom_hbond_site_symmetry_A
N1 H1 N2 0.88 2.200(10) 2.9596(13) 144.3(15) 3_666
N2 H2 N1 0.88 2.19(2) 2.9596(13) 145(4) 3_666

loop_
_geom_torsion_atom_site_label_1
_geom_torsion_atom_site_label_2
_geom_torsion_atom_site_label_3
_geom_torsion_atom_site_label_4
_geom_torsion
C5 N1 N2 C3 -0.24(13)
N1 N2 C3 C4 -0.15(13)
N1 N2 C3 C30 178.23(10)
N2 C3 C4 C5 0.46(13)
C30 C3 C4 C5 -177.73(11)
N2 C3 C4 C41 179.89(12)
C30 C3 C4 C41 1.7(2)
N2 N1 C5 C4 0.53(13)
N2 N1 C5 C50 -179.33(10)
C3 C4 C5 N1 -0.58(12)
C41 C4 C5 N1 179.99(12)
C3 C4 C5 C50 179.26(12)
C41 C4 C5 C50 -0.2(2)
N2 C3 C30 C33 0.14(15)
C4 C3 C30 C33 178.16(12)
N2 C3 C30 C32 -119.46(12)
C4 C3 C30 C32 58.56(16)
N2 C3 C30 C31 119.88(12)
C4 C3 C30 C31 -62.10(15)
N1 C5 C50 C53 7.00(16)
C4 C5 C50 C53 -172.82(12)
N1 C5 C50 C51 -112.00(12)
C4 C5 C50 C51 68.18(16)
N1 C5 C50 C52 127.08(12)
C4 C5 C50 C52 -52.74(17)
